data_4312458
loop_
_publ_author_name
'Ricard March'
'Josefina Pons'
'Josep Ros'
'William Clegg'
'Angel \'Alvarez-Larena'
'Joan Francesc Piniella'
'Jesus Sanz'

_publ_section_title
;
 Reactivity of 2-Pyridinecarboxylic Esters with Cadmium(II) Halides: Study
 of 113Cd NMR Solid State Spectra and Crystal Structures of
 Hexacoordinated Complexes [CdI2(C5H4NCOOMe)2] and [CdI2(C5H4NCOOPrn)2]
;
_journal_name_full 'Inorganic Chemistry'
_journal_page_first 7403
_journal_page_last 7409
_journal_paper_doi 10.1021/ic0206387
_journal_volume 42
_journal_year 2003
_chemical_formula_structural '[Cd ((C5 H4 N) (C2 H3 O2))2  I2] (C H4 O)0.3'
_chemical_formula_sum 'C14.3 H15.2 Cd I2 N2 O4.3'
_chemical_formula_weight 650.08
_chemical_name_systematic
;
Diiodo-[bis[methyl-2-pyridinecarboxylate\k^2^N,O]cadmium(II)
0.3 methanol solvate
;
_space_group_IT_number 14
_symmetry_cell_setting monoclinic
_symmetry_space_group_name_Hall '-P 2yn'
_symmetry_space_group_name_H-M 'P 1 21/n 1'
_atom_sites_solution_hydrogens geom
_atom_sites_solution_primary direct
_atom_sites_solution_secondary difmap
_audit_creation_method SHELXL-97
_cell_angle_alpha 90.00
_cell_angle_beta 90.91(1)
_cell_angle_gamma 90.00
_cell_formula_units_Z 4
_cell_length_a 10.124(1)
_cell_length_b 15.546(1)
_cell_length_c 12.385(1)
_cell_measurement_reflns_used 25
_cell_measurement_temperature 293(2)
_cell_volume 1949.0(3)
_computing_cell_refinement 'CAD4 (Enraf-Nonius)'
_computing_data_collection 'CAD4 (Enraf-Nonius)'
_computing_structure_refinement 'SHELXL-97 (Sheldrick, 1997)'
_computing_structure_solution 'SHELXS-86 (Sheldrick, 1986)'
_diffrn_ambient_temperature 293(2)
_diffrn_measured_fraction_theta_full 0.960
_diffrn_measured_fraction_theta_max 0.960
_diffrn_measurement_device_type 'Enraf-Nonius CAD4'
_diffrn_measurement_method 'omega/2theta scan'
_diffrn_radiation_monochromator graphite
_diffrn_radiation_source 'fine-focus sealed tube'
_diffrn_radiation_type 'Mo K\a'
_diffrn_radiation_wavelength 0.71069
_diffrn_reflns_av_R_equivalents 0.0000
_diffrn_reflns_av_sigmaI/netI 0.0232
_diffrn_reflns_limit_h_max 12
_diffrn_reflns_limit_h_min -12
_diffrn_reflns_limit_k_max 18
_diffrn_reflns_limit_k_min 0
_diffrn_reflns_limit_l_max 14
_diffrn_reflns_limit_l_min 0
_diffrn_reflns_number 3422
_diffrn_reflns_theta_full 24.93
_diffrn_reflns_theta_max 24.93
_diffrn_reflns_theta_min 2.10
_diffrn_standards_decay_% 0
_diffrn_standards_interval_time 120
_diffrn_standards_number 3
_exptl_absorpt_coefficient_mu 4.308
_exptl_absorpt_correction_T_max 0.547
_exptl_absorpt_correction_T_min 0.434
_exptl_absorpt_correction_type empirical
_exptl_crystal_colour colourless
_exptl_crystal_density_diffrn 2.215
_exptl_crystal_density_meas ?
_exptl_crystal_description prism
_exptl_crystal_F_000 1214
_exptl_crystal_size_max 0.58
_exptl_crystal_size_mid 0.18
_exptl_crystal_size_min 0.14
_refine_diff_density_max 0.615
_refine_diff_density_min -0.472
_refine_diff_density_rms 0.084
_refine_ls_extinction_method none
_refine_ls_goodness_of_fit_ref 1.076
_refine_ls_hydrogen_treatment noref
_refine_ls_matrix_type full
_refine_ls_number_parameters 216
_refine_ls_number_reflns 3422
_refine_ls_number_restraints 1
_refine_ls_restrained_S_all 1.076
_refine_ls_R_factor_all 0.0459
_refine_ls_R_factor_gt 0.0277
_refine_ls_shift/su_max 0.002
_refine_ls_shift/su_mean 0.000
_refine_ls_structure_factor_coef Fsqd
_refine_ls_weighting_details 'w=1/[\s^2^(Fo^2^)+(0.0405P)^2^+1.1503P] where P=(Fo^2^+2Fc^2^)/3'
_refine_ls_weighting_scheme calc
_refine_ls_wR_factor_gt 0.0774
_refine_ls_wR_factor_ref 0.0792
_reflns_number_gt 2519
_reflns_number_total 3422
_reflns_threshold_expression >2sigma(I)
_cod_data_source_file ic0206387_1.cif
_cod_data_source_block compound10
_cod_depositor_comments
;
The following automatic conversions were performed:

'_exptl_crystal_density_meas' value 'not measured' was changed to '?'
- the value is perceived as not measured.

Automatic conversion script
Id: cif_fix_values 3008 2015-01-20 13:52:24Z robertas 

The following automatic conversions were performed:

'_refine_ls_weighting_scheme' value 'calc
w=1/[\s^2^(Fo^2^)+(0.0405P)^2^+1.1503P] where P=(Fo^2^+2Fc^2^)/3' was
changed to 'calc'. New tag '_refine_ls_weighting_details' was
created. The value of the new tag was set to
'w=1/[\s^2^(Fo^2^)+(0.0405P)^2^+1.1503P] where P=(Fo^2^+2Fc^2^)/3'.

Automatic conversion script
Id: cif_fix_values 3143 2015-03-26 13:38:13Z robertas 
;
_cod_original_formula_sum 'C14.30 H15.20 Cd I2 N2 O4.30'
_cod_database_code 4312458

loop_
_symmetry_equiv_pos_as_xyz
'x, y, z'
'-x+1/2, y+1/2, -z+1/2'
'-x, -y, -z'
'x-1/2, -y-1/2, z-1/2'

loop_
_atom_site_label
_atom_site_type_symbol
_atom_site_fract_x
_atom_site_fract_y
_atom_site_fract_z
_atom_site_U_iso_or_equiv
_atom_site_adp_type
_atom_site_occupancy
_atom_site_calc_flag
_atom_site_refinement_flags
_atom_site_disorder_assembly
_atom_site_disorder_group
Cd Cd -0.11234(3) 0.63894(2) 0.72599(3) 0.04773(11) Uani 1 d . . .
I1 I 0.11454(3) 0.54374(2) 0.76887(3) 0.05741(12) Uani 1 d . . .
I2 I -0.32988(4) 0.53248(3) 0.68841(3) 0.07030(14) Uani 1 d . . .
N1 N -0.1614(4) 0.6867(3) 0.9017(3) 0.0470(9) Uani 1 d . . .
C1 C -0.2493(5) 0.6461(4) 0.9638(4) 0.0597(14) Uani 1 d . . .
H1 H -0.2893 0.5964 0.9372 0.072 Uiso 1 calc R . .
C2 C -0.2827(5) 0.6743(4) 1.0640(4) 0.0642(15) Uani 1 d . . .
H2 H -0.3435 0.6439 1.1047 0.077 Uiso 1 calc R . .
C3 C -0.2257(5) 0.7478(4) 1.1042(4) 0.0638(15) Uani 1 d . . .
H3 H -0.2498 0.7694 1.1710 0.077 Uiso 1 calc R . .
C4 C -0.1311(5) 0.7893(4) 1.0429(4) 0.0598(13) Uani 1 d . . .
H4 H -0.0886 0.8383 1.0688 0.072 Uiso 1 calc R . .
C5 C -0.1014(5) 0.7563(3) 0.9427(4) 0.0491(12) Uani 1 d . . .
C6 C -0.0018(5) 0.7966(3) 0.8722(4) 0.0498(11) Uani 1 d . . .
O1 O 0.0164(3) 0.7750(2) 0.7791(3) 0.0580(9) Uani 1 d . . .
O2 O 0.0644(4) 0.8563(2) 0.9237(3) 0.0619(9) Uani 1 d . . .
C7 C 0.1595(5) 0.9061(4) 0.8631(5) 0.0678(15) Uani 1 d . . .
H7A H 0.2008 0.9478 0.9098 0.102 Uiso 1 calc R . .
H7B H 0.1150 0.9351 0.8045 0.102 Uiso 1 calc R . .
H7C H 0.2256 0.8683 0.8348 0.102 Uiso 1 calc R . .
N2 N -0.0637(4) 0.6807(3) 0.5480(3) 0.0447(9) Uani 1 d . . .
C10 C 0.0261(5) 0.6400(3) 0.4884(4) 0.0532(12) Uani 1 d . . .
H10 H 0.0683 0.5920 0.5174 0.064 Uiso 1 calc R . .
C11 C 0.0586(5) 0.6662(4) 0.3865(4) 0.0557(13) Uani 1 d . . .
H11 H 0.1197 0.6354 0.3467 0.067 Uiso 1 calc R . .
C12 C -0.0008(5) 0.7392(4) 0.3438(4) 0.0588(14) Uani 1 d . . .
H12 H 0.0230 0.7603 0.2766 0.071 Uiso 1 calc R . .
C13 C -0.0975(5) 0.7802(4) 0.4044(4) 0.0566(13) Uani 1 d . . .
H13 H -0.1421 0.8280 0.3773 0.068 Uiso 1 calc R . .
C14 C -0.1251(4) 0.7481(3) 0.5049(3) 0.0450(11) Uani 1 d . . .
C15 C -0.2263(4) 0.7896(3) 0.5757(4) 0.0449(11) Uani 1 d . . .
O3 O -0.2480(3) 0.7654(2) 0.6664(2) 0.0545(8) Uani 1 d . . .
O4 O -0.2898(4) 0.8503(2) 0.5262(3) 0.0633(10) Uani 1 d . . .
C16 C -0.3888(5) 0.8973(3) 0.5856(4) 0.0603(14) Uani 1 d . . .
H16A H -0.4232 0.9431 0.5416 0.091 Uiso 1 calc R . .
H16B H -0.3495 0.9207 0.6502 0.091 Uiso 1 calc R . .
H16C H -0.4593 0.8590 0.6044 0.091 Uiso 1 calc R . .
C8 O 0.0000 0.0000 0.5000 0.38(3) Uiso 0.61(2) d SPD . .
O5 C 0.031(4) 0.053(2) 0.411(2) 0.162(17) Uiso 0.304(11) d PD . .

loop_
_atom_site_aniso_label
_atom_site_aniso_U_11
_atom_site_aniso_U_22
_atom_site_aniso_U_33
_atom_site_aniso_U_23
_atom_site_aniso_U_13
_atom_site_aniso_U_12
Cd 0.0516(2) 0.0515(2) 0.04032(19) 0.00200(16) 0.01006(14) 0.00288(17)
I1 0.0529(2) 0.0617(2) 0.0578(2) 0.00054(17) 0.00486(15) 0.00836(16)
I2 0.0601(2) 0.0761(3) 0.0745(3) 0.0050(2) -0.00839(18) -0.01253(19)
N1 0.047(2) 0.054(2) 0.040(2) 0.0047(18) 0.0079(17) 0.0029(19)
C1 0.052(3) 0.079(4) 0.048(3) 0.007(3) 0.011(2) -0.006(3)
C2 0.056(3) 0.090(4) 0.047(3) 0.012(3) 0.013(2) 0.005(3)
C3 0.059(3) 0.090(4) 0.042(3) 0.002(3) 0.014(2) 0.016(3)
C4 0.060(3) 0.075(4) 0.044(3) -0.009(3) 0.003(2) 0.008(3)
C5 0.042(3) 0.062(3) 0.043(3) 0.004(2) 0.002(2) 0.008(2)
C6 0.048(3) 0.053(3) 0.049(3) 0.004(2) 0.002(2) 0.007(2)
O1 0.067(2) 0.061(2) 0.0459(19) -0.0053(16) 0.0147(16) -0.0026(17)
O2 0.066(2) 0.071(2) 0.0488(19) -0.0043(18) 0.0061(17) -0.0139(19)
C7 0.062(3) 0.068(4) 0.074(4) 0.004(3) 0.009(3) -0.007(3)
N2 0.043(2) 0.049(2) 0.042(2) -0.0035(18) 0.0051(17) 0.0006(18)
C10 0.051(3) 0.056(3) 0.053(3) -0.010(2) 0.010(2) 0.004(2)
C11 0.047(3) 0.076(4) 0.044(3) -0.009(2) 0.012(2) 0.005(3)
C12 0.063(3) 0.080(4) 0.034(2) 0.001(2) 0.011(2) -0.005(3)
C13 0.057(3) 0.073(4) 0.040(3) 0.000(2) 0.005(2) 0.006(3)
C14 0.044(3) 0.055(3) 0.036(2) -0.001(2) 0.003(2) 0.003(2)
C15 0.042(2) 0.051(3) 0.041(2) -0.001(2) 0.005(2) 0.002(2)
O3 0.066(2) 0.057(2) 0.0415(17) 0.0063(16) 0.0166(15) 0.0114(17)
O4 0.070(2) 0.073(3) 0.0472(19) 0.0098(18) 0.0126(17) 0.028(2)
C16 0.064(3) 0.064(3) 0.053(3) -0.004(3) 0.008(2) 0.022(3)

loop_
_atom_type_symbol
_atom_type_description
_atom_type_scat_dispersion_real
_atom_type_scat_dispersion_imag
_atom_type_scat_source
C C 0.0033 0.0016 'International Tables Vol C Tables 4.2.6.8 and 6.1.1.4'
H H 0.0000 0.0000 'International Tables Vol C Tables 4.2.6.8 and 6.1.1.4'
N N 0.0061 0.0033 'International Tables Vol C Tables 4.2.6.8 and 6.1.1.4'
O O 0.0106 0.0060 'International Tables Vol C Tables 4.2.6.8 and 6.1.1.4'
Cd Cd -0.8075 1.2024 'International Tables Vol C Tables 4.2.6.8 and 6.1.1.4'
I I -0.4742 1.8119 'International Tables Vol C Tables 4.2.6.8 and 6.1.1.4'

loop_
_geom_angle_atom_site_label_1
_geom_angle_atom_site_label_2
_geom_angle_atom_site_label_3
_geom_angle
_geom_angle_site_symmetry_1
_geom_angle_site_symmetry_3
_geom_angle_publ_flag
N2 Cd N1 145.68(14) . . ?
N2 Cd O3 68.27(11) . . ?
N1 Cd O3 84.39(12) . . ?
N2 Cd O1 84.27(12) . . ?
N1 Cd O1 67.51(12) . . ?
O3 Cd O1 72.66(12) . . ?
N2 Cd I1 98.11(9) . . ?
N1 Cd I1 100.19(9) . . ?
O3 Cd I1 157.44(8) . . ?
O1 Cd I1 88.56(8) . . ?
N2 Cd I2 100.56(9) . . ?
N1 Cd I2 99.42(10) . . ?
O3 Cd I2 89.36(8) . . ?
O1 Cd I2 158.32(8) . . ?
I1 Cd I2 111.371(18) . . ?
C5 N1 C1 117.7(4) . . ?
C5 N1 Cd 120.3(3) . . ?
C1 N1 Cd 122.1(4) . . ?
N1 C1 C2 123.1(6) . . ?
C1 C2 C3 119.3(5) . . ?
C2 C3 C4 118.6(5) . . ?
C5 C4 C3 118.6(5) . . ?
N1 C5 C4 122.6(4) . . ?
N1 C5 C6 115.3(4) . . ?
C4 C5 C6 122.1(5) . . ?
O1 C6 O2 125.1(5) . . ?
O1 C6 C5 123.7(5) . . ?
O2 C6 C5 111.2(4) . . ?
C6 O1 Cd 112.8(3) . . ?
C6 O2 C7 117.7(4) . . ?
C14 N2 C10 117.9(4) . . ?
C14 N2 Cd 119.4(3) . . ?
C10 N2 Cd 122.7(3) . . ?
N2 C10 C11 122.8(5) . . ?
C10 C11 C12 119.1(5) . . ?
C11 C12 C13 118.2(5) . . ?
C14 C13 C12 118.4(5) . . ?
N2 C14 C13 123.4(4) . . ?
N2 C14 C15 115.0(4) . . ?
C13 C14 C15 121.5(4) . . ?
O3 C15 O4 124.9(4) . . ?
O3 C15 C14 123.0(4) . . ?
O4 C15 C14 112.0(4) . . ?
C15 O3 Cd 114.3(3) . . ?
C15 O4 C16 118.0(4) . . ?

loop_
_geom_bond_atom_site_label_1
_geom_bond_atom_site_label_2
_geom_bond_distance
_geom_bond_site_symmetry_2
_geom_bond_publ_flag
Cd N2 2.357(4) . ?
Cd N1 2.359(4) . ?
Cd O3 2.503(3) . ?
Cd O1 2.564(4) . ?
Cd I1 2.7766(5) . ?
Cd I2 2.7881(5) . ?
N1 C5 1.336(6) . ?
N1 C1 1.344(6) . ?
C1 C2 1.364(7) . ?
C2 C3 1.370(8) . ?
C3 C4 1.391(7) . ?
C4 C5 1.380(7) . ?
C5 C6 1.483(7) . ?
C6 O1 1.218(5) . ?
C6 O2 1.305(6) . ?
O2 C7 1.454(6) . ?
N2 C14 1.327(6) . ?
N2 C10 1.339(6) . ?
C10 C11 1.371(7) . ?
C11 C12 1.385(7) . ?
C12 C13 1.397(7) . ?
C13 C14 1.374(6) . ?
C14 C15 1.505(6) . ?
C15 O3 1.207(5) . ?
C15 O4 1.291(5) . ?
O4 C16 1.450(6) . ?
C8 O5 1.417(10) . ?
